data_7058639
loop_
_publ_author_name
'Mohammadnezhad, Gholamhossein'
'Akintola, Oluseun'
'Buchholz, Axel'
'G\"orls, Helmar'
'Plass, Winfried'

_publ_section_title
;
 Probing chirality of oxidovanadium(V) centers in complexes with
 tridentate sugar Schiff-base ligands: solid-state and solution behavior
;
_journal_name_full 'New Journal of Chemistry'
_journal_paper_doi 10.1039/C9NJ02881A
_journal_year 2019
_chemical_absolute_configuration rmad
_chemical_formula_moiety 'C29 H31 N2 O11 V'
_chemical_formula_sum 'C29 H31 N2 O11 V'
_chemical_formula_weight 634.50
_space_group_crystal_system monoclinic
_space_group_IT_number 4
_space_group_name_Hall 'P 2yb'
_space_group_name_H-M_alt 'P 1 21 1'
_symmetry_space_group_name_Hall 'P 2yb'
_symmetry_space_group_name_H-M 'P 1 21 1'
_atom_sites_solution_hydrogens geom
_audit_creation_method SHELXL-2018/3
_audit_update_record
;
2019-06-03 deposited with the CCDC.    2019-07-23 downloaded from the CCDC.
;
_cell_angle_alpha 90
_cell_angle_beta 90.008(2)
_cell_angle_gamma 90
_cell_formula_units_Z 6
_cell_length_a 10.1800(4)
_cell_length_b 35.4503(15)
_cell_length_c 13.1580(5)
_cell_measurement_reflns_used 47062
_cell_measurement_temperature 133(2)
_cell_measurement_theta_max 27.483
_cell_measurement_theta_min 1.723
_cell_volume 4748.5(3)
_computing_cell_refinement DENZO
_computing_data_collection COLLECT
_computing_data_reduction DENZO
_computing_molecular_graphics SHELXTL/PC
_computing_publication_material 'SHELXL-2018/3 (Sheldrick, 2018)'
_computing_structure_refinement 'SHELXL-2018/3 (Sheldrick, 2018)'
_computing_structure_solution 'SHELXS-97 (Sheldrick, 2008)'
_diffrn_ambient_temperature 133(2)
_diffrn_measured_fraction_theta_full 0.996
_diffrn_measured_fraction_theta_max 0.994
_diffrn_measurement_device_type KappaCCD
_diffrn_measurement_method 'phi- + omega-scan'
_diffrn_radiation_type MoK\a
_diffrn_radiation_wavelength 0.71069
_diffrn_reflns_av_R_equivalents 0.0378
_diffrn_reflns_av_unetI/netI 0.0594
_diffrn_reflns_Laue_measured_fraction_full 0.996
_diffrn_reflns_Laue_measured_fraction_max 0.994
_diffrn_reflns_limit_h_max 13
_diffrn_reflns_limit_h_min -13
_diffrn_reflns_limit_k_max 46
_diffrn_reflns_limit_k_min -46
_diffrn_reflns_limit_l_max 17
_diffrn_reflns_limit_l_min -17
_diffrn_reflns_number 47062
_diffrn_reflns_point_group_measured_fraction_full 0.996
_diffrn_reflns_point_group_measured_fraction_max 0.994
_diffrn_reflns_theta_full 25.240
_diffrn_reflns_theta_max 27.483
_diffrn_reflns_theta_min 1.723
_exptl_absorpt_coefficient_mu 0.373
_exptl_absorpt_correction_T_max 0.7456
_exptl_absorpt_correction_T_min 0.6054
_exptl_absorpt_correction_type multi-scan
_exptl_absorpt_process_details 'SADABS, Bruker-AXS, 2002'
_exptl_crystal_colour orange
_exptl_crystal_density_diffrn 1.331
_exptl_crystal_density_method 'not measured'
_exptl_crystal_description prism
_exptl_crystal_F_000 1980
_exptl_crystal_size_max 0.102
_exptl_crystal_size_mid 0.100
_exptl_crystal_size_min 0.088
_refine_diff_density_max 0.588
_refine_diff_density_min -0.464
_refine_diff_density_rms 0.074
_refine_ls_abs_structure_details
;
 Flack x determined using 6246 quotients [(I+)-(I-)]/[(I+)+(I-)]
 (Parsons, Flack and Wagner, Acta Cryst. B69 (2013) 249-259).
;
_refine_ls_abs_structure_Flack -0.005(10)
_refine_ls_extinction_method none
_refine_ls_goodness_of_fit_ref 1.100
_refine_ls_hydrogen_treatment constr
_refine_ls_matrix_type full
_refine_ls_number_parameters 1169
_refine_ls_number_reflns 19581
_refine_ls_number_restraints 523
_refine_ls_restrained_S_all 1.087
_refine_ls_R_factor_all 0.0746
_refine_ls_R_factor_gt 0.0591
_refine_ls_shift/su_max 0.015
_refine_ls_shift/su_mean 0.000
_refine_ls_structure_factor_coef Fsqd
_refine_ls_weighting_details 'w=1/[\s^2^(Fo^2^)+(0.0422P)^2^+7.1121P] where P=(Fo^2^+2Fc^2^)/3'
_refine_ls_weighting_scheme calc
_refine_ls_wR_factor_gt 0.1241
_refine_ls_wR_factor_ref 0.1361
_reflns_Friedel_coverage 0.779
_reflns_Friedel_fraction_full 0.827
_reflns_Friedel_fraction_max 0.800
_reflns_number_gt 17051
_reflns_number_total 19581
_reflns_threshold_expression 'I > 2\s(I)'
_cod_data_source_file c9nj02881a2.cif
_cod_data_source_block FO4336
_cod_database_code 7058639
_shelx_shelxl_version_number 2018/3
_shelx_space_group_comment
;
The symmetry employed for this shelxl refinement is uniquely defined
by the following loop, which should always be used as a source of
symmetry information in preference to the above space-group names.
They are only intended as comments.
;
_shelx_estimated_absorpt_t_min 0.963
_shelx_estimated_absorpt_t_max 0.968
_platon_squeeze_void_probe_radius 1.20

loop_
_space_group_symop_operation_xyz
'x, y, z'
'-x, y+1/2, -z'

loop_
_atom_site_label
_atom_site_type_symbol
_atom_site_fract_x
_atom_site_fract_y
_atom_site_fract_z
_atom_site_U_iso_or_equiv
_atom_site_adp_type
_atom_site_occupancy
_atom_site_site_symmetry_order
_atom_site_calc_flag
_atom_site_refinement_flags_posn
_atom_site_refinement_flags_adp
V1A V 0.44837(13) 0.52239(4) 1.03729(10) 0.0212(3) Uani 1 1 d . .
O1A O 0.4821(6) 0.55868(19) 1.1044(5) 0.0300(14) Uani 1 1 d . .
O2A O 0.3336(6) 0.49837(17) 1.1350(4) 0.0238(13) Uani 1 1 d . .
O3A O 0.4923(5) 0.54082(16) 0.9103(4) 0.0185(11) Uani 1 1 d . .
O4A O 0.5883(5) 0.49290(16) 1.0537(4) 0.0240(13) Uani 1 1 d . .
O5A O 0.1909(6) 0.61881(17) 0.8943(5) 0.0264(13) Uani 1 1 d . .
O6A O 0.5684(6) 0.59337(16) 0.7422(4) 0.0203(12) Uani 1 1 d . .
O7A O 0.2082(5) 0.59115(19) 0.7304(4) 0.0261(14) Uani 1 1 d . .
O8A O 0.4966(6) 0.62456(19) 0.5951(4) 0.0261(14) Uani 1 1 d . .
O9A O -0.1513(6) 0.52060(19) 1.4132(4) 0.0331(15) Uani 1 1 d . .
O10A O -0.1973(7) 0.5614(2) 1.2973(5) 0.0392(17) Uani 1 1 d . .
N1A N 0.2615(6) 0.5449(2) 0.9855(5) 0.0212(15) Uani 1 1 d . .
N2A N -0.1268(7) 0.5369(2) 1.3329(5) 0.0245(15) Uani 1 1 d . .
C1A C 0.1778(8) 0.5855(3) 0.8361(6) 0.0255(18) Uani 1 1 d . U
H1AA H 0.086531 0.575376 0.843014 0.031 Uiso 1 1 calc R U
C2A C 0.2747(8) 0.5572(2) 0.8779(6) 0.0201(17) Uani 1 1 d . U
H2AA H 0.266497 0.533972 0.835164 0.024 Uiso 1 1 calc R U
C3A C 0.4164(8) 0.5701(2) 0.8693(6) 0.0194(17) Uani 1 1 d . U
H3A H 0.429937 0.593869 0.909108 0.023 Uiso 1 1 calc R U
C4A C 0.4415(7) 0.5773(2) 0.7565(6) 0.0198(17) Uani 1 1 d . U
H4A H 0.434501 0.553056 0.717895 0.024 Uiso 1 1 calc R U
C5A C 0.3414(8) 0.6053(3) 0.7170(7) 0.0236(19) Uani 1 1 d . U
H5A H 0.351233 0.629724 0.754314 0.028 Uiso 1 1 calc R U
C6A C 0.3629(8) 0.6118(3) 0.6052(7) 0.029(2) Uani 1 1 d . U
H6A H 0.349225 0.588198 0.566594 0.034 Uiso 1 1 calc R U
H6B H 0.301248 0.631183 0.579299 0.034 Uiso 1 1 calc R U
C7A C 0.0843(8) 0.6459(2) 0.8795(7) 0.028(2) Uani 1 1 d . U
H7A H 0.060744 0.646929 0.806586 0.034 Uiso 1 1 calc R U
H7B H 0.113974 0.671288 0.900568 0.034 Uiso 1 1 calc R U
C8A C -0.0337(8) 0.6348(3) 0.9403(6) 0.0238(18) Uani 1 1 d . U
C9A C -0.1426(9) 0.6158(3) 0.9001(7) 0.033(2) Uani 1 1 d . U
H9A H -0.146022 0.610886 0.829197 0.040 Uiso 1 1 calc R U
C10A C -0.2437(9) 0.6042(3) 0.9603(9) 0.038(2) Uani 1 1 d . U
H10A H -0.315054 0.590812 0.930791 0.046 Uiso 1 1 calc R U
C11A C -0.2443(9) 0.6115(3) 1.0651(7) 0.033(2) Uani 1 1 d . U
H11A H -0.316245 0.603815 1.106178 0.040 Uiso 1 1 calc R U
C12A C -0.1367(9) 0.6306(3) 1.1083(7) 0.034(2) Uani 1 1 d . U
H12A H -0.135459 0.635823 1.179080 0.041 Uiso 1 1 calc R U
C13A C -0.0327(9) 0.6416(3) 1.0477(7) 0.030(2) Uani 1 1 d . U
H13A H 0.040583 0.653848 1.077741 0.036 Uiso 1 1 calc R U
C14A C 0.1535(7) 0.5495(2) 1.0350(6) 0.0193(16) Uani 1 1 d . U
H14A H 0.084515 0.563754 1.004973 0.023 Uiso 1 1 calc R U
C15A C 0.1345(8) 0.5337(2) 1.1349(6) 0.0208(17) Uani 1 1 d . U
C16A C 0.0179(8) 0.5430(2) 1.1864(6) 0.0212(16) Uani 1 1 d . U
H16A H -0.042202 0.560648 1.158313 0.025 Uiso 1 1 calc R U
C17A C -0.0074(8) 0.5258(3) 1.2793(6) 0.0240(18) Uani 1 1 d . U
C18A C 0.0777(8) 0.5002(2) 1.3222(6) 0.0250(18) Uani 1 1 d . U
H18A H 0.056852 0.488617 1.385311 0.030 Uiso 1 1 calc R U
C19A C 0.1921(9) 0.4915(3) 1.2736(7) 0.0262(19) Uani 1 1 d . U
H19A H 0.251592 0.474152 1.303899 0.031 Uiso 1 1 calc R U
C20A C 0.2235(8) 0.5080(2) 1.1783(6) 0.0222(17) Uani 1 1 d . U
C21A C 0.5881(8) 0.5986(2) 0.6351(6) 0.0212(17) Uani 1 1 d . U
H21A H 0.580011 0.573822 0.599078 0.025 Uiso 1 1 calc R U
C22A C 0.7236(8) 0.6139(3) 0.6223(6) 0.0210(18) Uani 1 1 d . U
C23A C 0.7469(9) 0.6524(2) 0.6339(6) 0.0266(19) Uani 1 1 d . U
H23A H 0.676204 0.669061 0.648268 0.032 Uiso 1 1 calc R U
C24A C 0.8755(10) 0.6666(3) 0.6241(7) 0.036(2) Uani 1 1 d . U
H24A H 0.892375 0.692798 0.632132 0.043 Uiso 1 1 calc R U
C25A C 0.9783(10) 0.6415(3) 0.6025(8) 0.039(2) Uani 1 1 d . U
H25A H 1.065340 0.650805 0.595186 0.047 Uiso 1 1 calc R U
C26A C 0.9538(10) 0.6039(3) 0.5918(8) 0.038(2) Uani 1 1 d . U
H26A H 1.024349 0.587072 0.577953 0.045 Uiso 1 1 calc R U
C27A C 0.8258(9) 0.5897(3) 0.6011(6) 0.030(2) Uani 1 1 d . U
H27A H 0.809640 0.563462 0.592809 0.036 Uiso 1 1 calc R U
C28A C 0.7100(8) 0.5010(3) 1.1015(7) 0.034(2) Uani 1 1 d . U
H28A H 0.763952 0.478082 1.103245 0.050 Uiso 1 1 calc R U
H28B H 0.694019 0.509702 1.171118 0.050 Uiso 1 1 calc R U
H28C H 0.755966 0.520661 1.063311 0.050 Uiso 1 1 calc R U
O1MA O 0.3781(5) 0.47006(16) 0.9469(4) 0.0249(13) Uani 1 1 d . .
H1MA H 0.298143 0.458136 0.965765 0.030 Uiso 1 1 calc R U
C1MA C 0.4520(9) 0.4552(3) 0.8632(8) 0.035(2) Uani 1 1 d . U
H1MD H 0.446507 0.427578 0.863523 0.052 Uiso 1 1 calc R U
H1ME H 0.544079 0.462903 0.869532 0.052 Uiso 1 1 calc R U
H1MF H 0.415959 0.464884 0.799243 0.052 Uiso 1 1 calc R U
V1B V 0.48911(13) 0.47947(4) 0.53808(10) 0.0200(3) Uani 1 1 d . .
O1B O 0.4531(6) 0.44318(17) 0.6041(4) 0.0263(13) Uani 1 1 d . .
O2B O 0.6028(5) 0.50296(16) 0.6377(4) 0.0229(12) Uani 1 1 d . .
O3B O 0.4449(6) 0.46248(17) 0.4084(4) 0.0222(13) Uani 1 1 d . .
O4B O 0.3492(5) 0.50917(17) 0.5546(4) 0.0259(13) Uani 1 1 d . .
O5B O 0.7434(6) 0.38217(16) 0.4004(4) 0.0244(13) Uani 1 1 d . .
O6B O 0.3677(5) 0.40803(16) 0.2451(4) 0.0211(12) Uani 1 1 d . .
O7B O 0.7268(6) 0.40726(18) 0.2366(4) 0.0244(14) Uani 1 1 d . .
O8B O 0.4380(6) 0.37457(18) 0.1003(5) 0.0311(15) Uani 1 1 d . .
O9B O 1.0918(6) 0.4814(2) 0.9138(5) 0.0353(15) Uani 1 1 d . .
O10B O 1.1367(7) 0.4396(2) 0.7966(5) 0.0385(17) Uani 1 1 d . .
N1B N 0.6752(6) 0.45667(19) 0.4849(5) 0.0185(14) Uani 1 1 d . .
N2B N 1.0654(7) 0.4645(2) 0.8325(6) 0.0276(16) Uani 1 1 d . .
C1B C 0.7572(8) 0.4146(2) 0.3402(6) 0.0221(17) Uani 1 1 d . U
H1BA H 0.849141 0.424344 0.345714 0.027 Uiso 1 1 calc R U
C2B C 0.6620(8) 0.4440(2) 0.3802(6) 0.0189(17) Uani 1 1 d . U
H2BA H 0.673144 0.466802 0.336407 0.023 Uiso 1 1 calc R U
C3B C 0.5199(8) 0.4324(2) 0.3712(6) 0.0212(17) Uani 1 1 d . U
H3B H 0.503611 0.409392 0.413375 0.025 Uiso 1 1 calc R U
C4B C 0.4953(8) 0.4234(2) 0.2603(6) 0.0218(18) Uani 1 1 d . U
H4B H 0.505320 0.446898 0.218756 0.026 Uiso 1 1 calc R U
C5B C 0.5945(8) 0.3940(3) 0.2251(6) 0.0240(19) Uani 1 1 d . U
H5B H 0.582011 0.370005 0.263789 0.029 Uiso 1 1 calc R U
C6B C 0.5737(9) 0.3871(3) 0.1112(7) 0.030(2) Uani 1 1 d . U
H6C H 0.588580 0.410589 0.072158 0.036 Uiso 1 1 calc R U
H6D H 0.634948 0.367510 0.086095 0.036 Uiso 1 1 calc R U
C7B C 0.8488(9) 0.3548(3) 0.3881(7) 0.033(2) Uani 1 1 d . U
H7C H 0.876338 0.353897 0.316002 0.040 Uiso 1 1 calc R U
H7D H 0.817463 0.329452 0.407922 0.040 Uiso 1 1 calc R U
C8B C 0.9639(9) 0.3660(2) 0.4537(7) 0.0269(19) Uani 1 1 d . U
C9B C 1.0714(9) 0.3843(3) 0.4121(8) 0.036(2) Uani 1 1 d . U
H9B H 1.074538 0.389280 0.341157 0.043 Uiso 1 1 calc R U
C10B C 1.1753(9) 0.3954(3) 0.4750(9) 0.041(2) Uani 1 1 d . U
H10B H 1.248945 0.407987 0.446482 0.049 Uiso 1 1 calc R U
C11B C 1.1719(10) 0.3885(3) 0.5745(9) 0.041(3) Uani 1 1 d . U
H11B H 1.241765 0.397035 0.616566 0.049 Uiso 1 1 calc R U
C12B C 1.0680(10) 0.3692(3) 0.6173(8) 0.038(2) Uani 1 1 d . U
H12B H 1.068896 0.363354 0.687729 0.046 Uiso 1 1 calc R U
C13B C 0.9633(9) 0.3583(3) 0.5583(8) 0.034(2) Uani 1 1 d . U
H13B H 0.890708 0.345674 0.588274 0.041 Uiso 1 1 calc R U
C14B C 0.7817(8) 0.4521(2) 0.5363(7) 0.0227(17) Uani 1 1 d . U
H14B H 0.849817 0.437372 0.506911 0.027 Uiso 1 1 calc R U
C15B C 0.8037(8) 0.4678(2) 0.6352(6) 0.0190(16) Uani 1 1 d . U
C16B C 0.9210(8) 0.4590(2) 0.6868(6) 0.0233(18) Uani 1 1 d . U
H16B H 0.981938 0.441938 0.657356 0.028 Uiso 1 1 calc R U
C17B C 0.9477(8) 0.4752(3) 0.7801(6) 0.0238(18) Uani 1 1 d . U
C18B C 0.8608(8) 0.5013(3) 0.8255(6) 0.0241(18) Uani 1 1 d . U
H18B H 0.880989 0.512442 0.889317 0.029 Uiso 1 1 calc R U
C19B C 0.7445(8) 0.5105(3) 0.7745(6) 0.0233(18) Uani 1 1 d . U
H19B H 0.686044 0.528378 0.803377 0.028 Uiso 1 1 calc R U
C20B C 0.7134(8) 0.4936(2) 0.6819(6) 0.0202(17) Uani 1 1 d . U
C21B C 0.3475(8) 0.4022(3) 0.1375(6) 0.027(2) Uani 1 1 d . U
H21B H 0.358861 0.426525 0.099941 0.033 Uiso 1 1 calc R U
C22B C 0.2084(9) 0.3871(3) 0.1223(6) 0.0260(19) Uani 1 1 d . U
C23B C 0.1813(10) 0.3496(3) 0.1276(9) 0.043(3) Uani 1 1 d . U
H23B H 0.250434 0.332435 0.142536 0.052 Uiso 1 1 calc R U
C24B C 0.0572(11) 0.3358(4) 0.1121(9) 0.056(3) Uani 1 1 d . U
H24B H 0.039867 0.309520 0.117511 0.067 Uiso 1 1 calc R U
C25B C -0.0414(11) 0.3607(4) 0.0887(9) 0.053(3) Uani 1 1 d . U
H25B H -0.128048 0.351593 0.077582 0.064 Uiso 1 1 calc R U
C26B C -0.0160(11) 0.3981(4) 0.0812(9) 0.052(3) Uani 1 1 d . U
H26B H -0.084822 0.415034 0.063915 0.062 Uiso 1 1 calc R U
C27B C 0.1084(10) 0.4118(3) 0.0985(7) 0.039(2) Uani 1 1 d . U
H27B H 0.125276 0.438119 0.094181 0.046 Uiso 1 1 calc R U
C28B C 0.2287(8) 0.5005(3) 0.6012(7) 0.030(2) Uani 1 1 d . U
H28D H 0.206649 0.520262 0.650549 0.045 Uiso 1 1 calc R U
H28E H 0.235650 0.476214 0.636219 0.045 Uiso 1 1 calc R U
H28F H 0.159683 0.499112 0.549423 0.045 Uiso 1 1 calc R U
O1MB O 0.5701(5) 0.53148(15) 0.4502(4) 0.0235(12) Uani 1 1 d . .
H1MB H 0.653910 0.541070 0.468710 0.028 Uiso 1 1 calc R U
C1MB C 0.5002(10) 0.5497(3) 0.3700(7) 0.038(2) Uani 1 1 d . U
H1MG H 0.547033 0.572702 0.349886 0.057 Uiso 1 1 calc R U
H1MH H 0.411752 0.556325 0.393359 0.057 Uiso 1 1 calc R U
H1MI H 0.493873 0.532673 0.311545 0.057 Uiso 1 1 calc R U
V1C V 0.62532(17) 0.32810(4) 0.84904(11) 0.0331(4) Uani 1 1 d . .
O1C O 0.7564(8) 0.3113(2) 0.8020(5) 0.0471(18) Uani 1 1 d . .
O2C O 0.5466(8) 0.34307(18) 0.7227(5) 0.0416(17) Uani 1 1 d . .
O3C O 0.6270(7) 0.30641(17) 0.9766(5) 0.0355(15) Uani 1 1 d . .
O4C O 0.6672(7) 0.37492(17) 0.8845(5) 0.0397(16) Uani 1 1 d . .
O5C O 0.5908(7) 0.19917(18) 0.8675(6) 0.0411(17) Uani 1 1 d . .
O6C O 0.6975(7) 0.25627(18) 1.1530(5) 0.0353(15) Uani 1 1 d . .
O7C O 0.4541(6) 0.20099(19) 1.0128(5) 0.0369(16) Uani 1 1 d . .
O8C O 0.6376(8) 0.2033(2) 1.2488(5) 0.0478(18) Uani 1 1 d . .
O9C O 0.3544(7) 0.29167(19) 0.2978(5) 0.0414(16) Uani 1 1 d . .
O10C O 0.3269(9) 0.2397(2) 0.3798(6) 0.054(2) Uani 1 1 d . .
N1C N 0.5138(8) 0.2771(2) 0.8205(5) 0.0336(18) Uani 1 1 d . .
N2C N 0.3623(8) 0.2722(2) 0.3774(6) 0.0378(19) Uani 1 1 d . .
C1C C 0.4777(10) 0.2139(3) 0.9101(7) 0.037(2) Uani 1 1 d . U
H1CA H 0.400167 0.208046 0.866150 0.044 Uiso 1 1 calc R U
C2C C 0.4972(9) 0.2563(3) 0.9168(7) 0.033(2) Uani 1 1 d . U
H2CA H 0.418006 0.266940 0.951389 0.040 Uiso 1 1 calc R U
C3C C 0.6170(10) 0.2672(3) 0.9813(7) 0.038(2) Uani 1 1 d . U
H3C H 0.698168 0.255244 0.952921 0.046 Uiso 1 1 calc R U
C4C C 0.5883(10) 0.2514(3) 1.0882(7) 0.037(2) Uani 1 1 d . U
H4C H 0.509798 0.264369 1.117704 0.044 Uiso 1 1 calc R U
C5C C 0.5619(9) 0.2095(2) 1.0788(7) 0.032(2) Uani 1 1 d . U
H5C H 0.642880 0.196387 1.054370 0.038 Uiso 1 1 calc R U
C6C C 0.5269(12) 0.1957(3) 1.1857(8) 0.051(3) Uani 1 1 d . U
H6E H 0.448374 0.209133 1.211476 0.061 Uiso 1 1 calc R U
H6F H 0.507864 0.168306 1.184767 0.061 Uiso 1 1 calc R U
C7C C 0.5836(11) 0.1602(3) 0.8426(9) 0.045(3) Uani 1 1 d . U
H7E H 0.500598 0.154867 0.806101 0.054 Uiso 1 1 calc R U
H7F H 0.585322 0.144833 0.905411 0.054 Uiso 1 1 calc R U
C8C C 0.6991(9) 0.1504(3) 0.7764(7) 0.031(2) Uani 1 1 d . U
C9C C 0.7079(10) 0.1146(3) 0.7393(8) 0.041(2) Uani 1 1 d . U
H9C H 0.642990 0.096499 0.756941 0.050 Uiso 1 1 calc R U
C10C C 0.8120(11) 0.1042(3) 0.6753(8) 0.045(3) Uani 1 1 d . U
H10C H 0.817260 0.079221 0.649702 0.054 Uiso 1 1 calc R U
C11C C 0.9066(11) 0.1304(3) 0.6496(8) 0.047(3) Uani 1 1 d . U
H11C H 0.975992 0.123801 0.604648 0.056 Uiso 1 1 calc R U
C12C C 0.8989(13) 0.1664(3) 0.6902(9) 0.057(3) Uani 1 1 d . U
H12C H 0.966525 0.184013 0.675687 0.069 Uiso 1 1 calc R U
C13C C 0.7966(10) 0.1771(3) 0.7506(8) 0.045(3) Uani 1 1 d . U
H13C H 0.790926 0.202230 0.775025 0.054 Uiso 1 1 calc R U
C14C C 0.4721(9) 0.2642(2) 0.7369(6) 0.031(2) Uani 1 1 d . U
H14C H 0.437851 0.239334 0.734865 0.037 Uiso 1 1 calc R U
C15C C 0.4747(9) 0.2864(3) 0.6432(7) 0.032(2) Uani 1 1 d . U
C16C C 0.4236(9) 0.2691(3) 0.5549(7) 0.032(2) Uani 1 1 d . U
H16C H 0.395655 0.243559 0.556626 0.039 Uiso 1 1 calc R U
C17C C 0.4146(9) 0.2896(2) 0.4665(7) 0.0300(19) Uani 1 1 d . U
C18C C 0.4526(10) 0.3276(3) 0.4629(7) 0.042(2) Uani 1 1 d . U
H18C H 0.446885 0.341202 0.400815 0.050 Uiso 1 1 calc R U
C19C C 0.4973(12) 0.3451(3) 0.5478(7) 0.043(2) Uani 1 1 d . U
H19C H 0.521388 0.370992 0.545336 0.052 Uiso 1 1 calc R U
C20C C 0.5082(10) 0.3247(3) 0.6405(6) 0.032(2) Uani 1 1 d . U
C21C C 0.6640(11) 0.2422(3) 1.2512(8) 0.040(2) Uani 1 1 d . U
H21C H 0.584449 0.255827 1.276495 0.048 Uiso 1 1 calc R U
C22C C 0.7772(11) 0.2494(3) 1.3236(7) 0.040(2) Uani 1 1 d . U
C23C C 0.8942(11) 0.2632(3) 1.2914(9) 0.047(3) Uani 1 1 d . U
H23C H 0.906288 0.268768 1.221401 0.056 Uiso 1 1 calc R U
C24C C 0.9982(12) 0.2695(4) 1.3602(10) 0.059(3) Uani 1 1 d . U
H24C H 1.079737 0.278860 1.335713 0.071 Uiso 1 1 calc R U
C25C C 0.9833(14) 0.2625(3) 1.4611(10) 0.061(3) Uani 1 1 d . U
H25C H 1.052073 0.268402 1.507215 0.073 Uiso 1 1 calc R U
C26C C 0.8648(15) 0.2462(4) 1.4974(11) 0.071(4) Uani 1 1 d . U
H26C H 0.854039 0.239695 1.566979 0.086 Uiso 1 1 calc R U
C27C C 0.7612(15) 0.2399(4) 1.4242(10) 0.069(4) Uani 1 1 d . U
H27C H 0.680584 0.229073 1.445899 0.083 Uiso 1 1 calc R U
C28C C 0.7686(13) 0.3979(3) 0.8463(10) 0.057(3) Uani 1 1 d . U
H28G H 0.772778 0.421330 0.885670 0.085 Uiso 1 1 calc R U
H28H H 0.751159 0.403814 0.774827 0.085 Uiso 1 1 calc R U
H28I H 0.852604 0.384523 0.851852 0.085 Uiso 1 1 calc R U
O1MC O 0.4125(7) 0.3442(2) 0.9064(5) 0.0466(19) Uani 1 1 d . .
H1MC H 0.405172 0.344458 0.978424 0.056 Uiso 1 1 calc R U
C1MC C 0.2949(11) 0.3534(3) 0.8572(7) 0.048(3) Uani 1 1 d . U
H1MJ H 0.239522 0.368311 0.902841 0.073 Uiso 1 1 calc R U
H1MK H 0.248603 0.330144 0.838273 0.073 Uiso 1 1 calc R U
H1ML H 0.314198 0.368023 0.795826 0.073 Uiso 1 1 calc R U

loop_
_atom_site_aniso_label
_atom_site_aniso_U_11
_atom_site_aniso_U_22
_atom_site_aniso_U_33
_atom_site_aniso_U_23
_atom_site_aniso_U_13
_atom_site_aniso_U_12
V1A 0.0150(6) 0.0291(8) 0.0195(6) 0.0018(6) 0.0027(5) 0.0011(6)
O1A 0.023(3) 0.040(4) 0.027(3) -0.007(3) 0.004(3) 0.001(3)
O2A 0.018(3) 0.030(3) 0.024(3) 0.006(2) 0.007(2) 0.006(3)
O3A 0.016(3) 0.023(3) 0.017(2) 0.004(2) -0.002(2) 0.003(2)
O4A 0.016(3) 0.030(3) 0.026(3) 0.008(2) 0.005(2) 0.005(2)
O5A 0.023(3) 0.025(3) 0.031(3) 0.000(3) 0.003(2) 0.005(3)
O6A 0.018(3) 0.024(3) 0.019(3) 0.005(2) 0.006(2) 0.000(2)
O7A 0.013(3) 0.046(4) 0.019(3) 0.006(3) 0.002(2) 0.005(3)
O8A 0.017(3) 0.038(4) 0.023(3) 0.011(3) 0.005(2) 0.005(3)
O9A 0.029(3) 0.038(4) 0.032(3) 0.008(3) 0.019(3) 0.006(3)
O10A 0.030(4) 0.054(5) 0.034(4) 0.004(3) 0.014(3) 0.013(3)
N1A 0.017(3) 0.024(4) 0.022(4) 0.002(3) 0.010(3) 0.002(3)
N2A 0.023(4) 0.026(4) 0.024(3) 0.000(3) 0.010(3) -0.001(3)
C1A 0.015(4) 0.033(5) 0.028(4) 0.006(4) 0.002(3) 0.004(4)
C2A 0.021(4) 0.026(4) 0.013(3) -0.003(3) 0.002(3) 0.002(3)
C3A 0.021(4) 0.021(4) 0.016(4) -0.002(3) 0.008(3) -0.004(3)
C4A 0.012(4) 0.025(4) 0.023(4) 0.001(3) 0.004(3) -0.002(3)
C5A 0.016(4) 0.025(5) 0.030(4) 0.008(3) 0.000(3) -0.006(3)
C6A 0.017(4) 0.036(5) 0.032(4) 0.007(4) 0.006(4) 0.001(4)
C7A 0.026(4) 0.024(4) 0.034(5) 0.004(4) 0.008(4) 0.008(4)
C8A 0.020(4) 0.026(4) 0.025(4) -0.004(3) 0.003(3) 0.013(3)
C9A 0.027(5) 0.040(5) 0.032(5) -0.010(4) -0.008(4) 0.015(4)
C10A 0.020(4) 0.042(6) 0.053(6) -0.010(5) 0.000(5) 0.005(4)
C11A 0.020(4) 0.035(5) 0.045(5) 0.001(4) 0.005(4) 0.003(4)
C12A 0.028(5) 0.040(5) 0.033(5) -0.002(4) 0.008(4) 0.007(4)
C13A 0.018(4) 0.038(5) 0.034(5) -0.003(4) 0.005(4) 0.002(4)
C14A 0.018(4) 0.019(4) 0.021(4) 0.002(3) -0.001(3) 0.003(3)
C15A 0.015(4) 0.025(4) 0.022(4) 0.001(3) 0.002(3) 0.005(3)
C16A 0.011(3) 0.022(4) 0.031(4) 0.003(3) 0.009(3) 0.001(3)
C17A 0.014(4) 0.031(5) 0.027(4) 0.002(4) 0.005(3) 0.004(4)
C18A 0.030(5) 0.028(4) 0.017(4) 0.005(3) 0.004(3) -0.005(4)
C19A 0.027(5) 0.024(5) 0.027(4) 0.008(4) 0.002(4) -0.001(4)
C20A 0.025(4) 0.024(4) 0.017(4) -0.002(3) 0.004(3) -0.001(4)
C21A 0.025(4) 0.022(4) 0.017(4) 0.005(3) 0.008(3) 0.004(3)
C22A 0.020(4) 0.031(5) 0.012(4) 0.000(3) 0.005(3) 0.006(4)
C23A 0.026(4) 0.027(5) 0.027(4) 0.005(4) 0.006(4) 0.000(4)
C24A 0.039(6) 0.028(5) 0.041(5) -0.007(4) 0.007(5) -0.008(5)
C25A 0.025(5) 0.051(7) 0.042(5) 0.011(5) 0.003(4) 0.002(5)
C26A 0.022(5) 0.056(7) 0.035(5) 0.001(5) 0.004(4) 0.003(5)
C27A 0.027(4) 0.042(5) 0.021(4) 0.007(4) 0.004(4) 0.002(4)
C28A 0.017(4) 0.049(6) 0.035(5) 0.010(5) 0.002(4) 0.003(4)
O1MA 0.020(3) 0.034(3) 0.020(3) 0.000(2) 0.003(2) 0.001(3)
C1MA 0.025(5) 0.039(5) 0.039(5) -0.015(4) 0.013(4) -0.003(4)
V1B 0.0174(7) 0.0247(7) 0.0179(6) -0.0013(6) 0.0032(5) 0.0037(6)
O1B 0.030(3) 0.028(3) 0.022(3) -0.004(3) 0.004(3) 0.000(3)
O2B 0.021(3) 0.027(3) 0.021(3) -0.003(2) 0.001(2) 0.007(2)
O3B 0.024(3) 0.027(3) 0.016(3) -0.003(2) 0.004(2) 0.003(3)
O4B 0.019(3) 0.033(3) 0.025(3) -0.001(2) 0.009(2) 0.003(3)
O5B 0.021(3) 0.025(3) 0.027(3) -0.005(3) 0.000(2) 0.007(3)
O6B 0.017(3) 0.028(3) 0.018(3) -0.001(2) 0.002(2) -0.004(3)
O7B 0.022(3) 0.033(4) 0.019(3) -0.003(3) 0.005(2) -0.003(3)
O8B 0.026(3) 0.035(4) 0.032(3) -0.016(3) 0.002(3) -0.001(3)
O9B 0.031(3) 0.038(4) 0.038(3) -0.008(3) -0.014(3) 0.002(3)
O10B 0.027(4) 0.050(4) 0.038(4) -0.003(3) -0.006(3) 0.020(3)
N1B 0.014(3) 0.023(4) 0.019(3) -0.005(3) 0.007(3) 0.000(3)
N2B 0.021(4) 0.028(4) 0.034(4) 0.003(3) -0.001(3) -0.002(3)
C1B 0.019(4) 0.030(4) 0.017(4) -0.001(3) 0.002(3) -0.005(4)
C2B 0.016(4) 0.019(4) 0.022(4) -0.003(3) 0.001(3) 0.004(3)
C3B 0.020(4) 0.023(4) 0.021(4) -0.001(3) 0.011(3) 0.007(3)
C4B 0.021(4) 0.024(4) 0.020(4) 0.005(3) -0.001(3) 0.003(4)
C5B 0.018(4) 0.038(5) 0.016(4) 0.001(3) 0.001(3) 0.007(4)
C6B 0.019(4) 0.046(6) 0.026(4) -0.004(4) 0.004(4) 0.005(4)
C7B 0.036(5) 0.031(5) 0.033(5) -0.001(4) -0.002(4) 0.013(4)
C8B 0.033(4) 0.019(4) 0.029(4) -0.007(4) 0.001(4) 0.002(4)
C9B 0.028(5) 0.042(6) 0.036(5) -0.004(4) 0.007(4) 0.010(5)
C10B 0.027(5) 0.045(6) 0.051(6) -0.003(5) -0.005(5) -0.005(4)
C11B 0.027(5) 0.039(6) 0.056(6) -0.007(5) -0.011(5) 0.009(5)
C12B 0.039(5) 0.035(5) 0.041(5) 0.006(4) -0.005(5) 0.010(5)
C13B 0.025(5) 0.029(5) 0.047(6) 0.005(4) 0.000(4) 0.001(4)
C14B 0.020(4) 0.023(4) 0.025(4) 0.003(4) 0.003(4) 0.002(3)
C15B 0.018(4) 0.021(4) 0.017(4) 0.004(3) 0.003(3) 0.000(3)
C16B 0.024(4) 0.026(4) 0.020(4) -0.004(3) 0.005(3) 0.000(4)
C17B 0.017(4) 0.030(5) 0.025(4) 0.004(4) -0.004(3) 0.000(4)
C18B 0.019(4) 0.037(5) 0.017(4) 0.003(3) -0.004(3) -0.004(4)
C19B 0.016(4) 0.031(5) 0.023(4) 0.003(3) 0.006(3) 0.003(4)
C20B 0.017(4) 0.023(4) 0.021(4) 0.008(3) 0.008(3) 0.006(3)
C21B 0.022(4) 0.038(5) 0.023(4) -0.008(4) 0.004(3) 0.005(4)
C22B 0.026(4) 0.040(5) 0.012(4) -0.005(3) 0.005(3) -0.003(4)
C23B 0.031(5) 0.049(6) 0.051(6) 0.018(5) -0.002(5) 0.000(5)
C24B 0.040(6) 0.060(8) 0.069(7) 0.006(6) 0.000(6) -0.027(6)
C25B 0.023(5) 0.077(9) 0.060(7) -0.015(6) 0.005(5) -0.013(6)
C26B 0.028(5) 0.068(8) 0.059(7) -0.017(6) -0.005(5) 0.012(5)
C27B 0.031(5) 0.048(6) 0.037(5) -0.004(5) 0.002(4) 0.007(5)
C28B 0.018(4) 0.038(6) 0.034(5) -0.003(4) 0.008(4) 0.000(4)
O1MB 0.017(3) 0.026(3) 0.028(3) 0.003(2) -0.001(2) 0.000(2)
C1MB 0.030(5) 0.057(7) 0.028(5) 0.014(4) -0.001(4) 0.012(5)
V1C 0.0487(9) 0.0229(7) 0.0277(7) 0.0017(6) 0.0112(7) -0.0004(7)
O1C 0.053(5) 0.044(4) 0.044(4) -0.007(3) 0.021(4) 0.003(4)
O2C 0.074(5) 0.026(3) 0.025(3) 0.003(3) 0.011(3) -0.006(4)
O3C 0.048(4) 0.027(3) 0.031(3) 0.009(3) 0.005(3) -0.001(3)
O4C 0.066(5) 0.023(3) 0.030(3) 0.004(3) 0.007(3) -0.004(3)
O5C 0.035(4) 0.025(3) 0.063(5) 0.000(3) 0.012(3) 0.001(3)
O6C 0.040(4) 0.028(3) 0.037(4) 0.007(3) 0.007(3) 0.004(3)
O7C 0.031(3) 0.034(4) 0.046(4) 0.014(3) 0.010(3) 0.001(3)
O8C 0.050(4) 0.043(4) 0.051(4) 0.015(3) -0.005(4) 0.001(4)
O9C 0.049(4) 0.037(4) 0.038(4) 0.001(3) -0.013(3) 0.002(3)
O10C 0.081(6) 0.030(4) 0.050(4) -0.004(3) -0.009(4) -0.020(4)
N1C 0.046(5) 0.028(4) 0.026(4) 0.003(3) 0.015(3) 0.001(4)
N2C 0.041(5) 0.034(5) 0.038(4) -0.001(4) 0.002(4) 0.004(4)
C1C 0.039(5) 0.036(5) 0.034(5) 0.003(4) 0.008(4) 0.002(4)
C2C 0.027(4) 0.039(5) 0.034(4) 0.010(4) 0.012(4) 0.004(4)
C3C 0.043(5) 0.028(5) 0.044(5) 0.007(4) 0.017(5) 0.004(4)
C4C 0.039(5) 0.029(5) 0.043(5) 0.017(4) 0.003(4) 0.006(4)
C5C 0.027(4) 0.022(4) 0.047(5) 0.013(4) 0.005(4) 0.001(4)
C6C 0.054(7) 0.042(6) 0.056(6) 0.026(5) -0.002(5) -0.001(5)
C7C 0.047(6) 0.026(5) 0.062(6) 0.006(5) 0.016(5) -0.005(5)
C8C 0.031(5) 0.034(5) 0.030(4) -0.004(4) -0.004(4) 0.002(4)
C9C 0.030(5) 0.040(6) 0.053(6) -0.002(5) -0.007(4) -0.004(4)
C10C 0.052(7) 0.044(6) 0.038(5) -0.015(5) -0.002(5) 0.007(5)
C11C 0.064(7) 0.044(6) 0.033(5) 0.005(4) 0.010(5) 0.017(5)
C12C 0.062(8) 0.047(7) 0.063(7) 0.013(6) 0.018(6) -0.004(6)
C13C 0.043(6) 0.035(6) 0.058(7) 0.002(5) 0.014(5) 0.001(5)
C14C 0.041(5) 0.019(4) 0.034(5) 0.002(3) 0.000(4) -0.002(4)
C15C 0.038(5) 0.029(5) 0.030(4) -0.009(4) 0.009(4) 0.002(4)
C16C 0.035(5) 0.022(4) 0.039(5) -0.001(4) 0.011(4) 0.002(4)
C17C 0.032(5) 0.026(4) 0.032(4) -0.015(4) 0.003(4) 0.001(4)
C18C 0.062(6) 0.034(5) 0.029(4) 0.004(4) 0.001(5) 0.005(5)
C19C 0.080(7) 0.019(4) 0.030(5) 0.001(4) 0.001(5) -0.001(5)
C20C 0.043(5) 0.031(5) 0.020(4) 0.000(4) 0.014(4) -0.006(4)
C21C 0.043(6) 0.042(6) 0.035(5) 0.019(4) 0.003(4) 0.007(5)
C22C 0.051(6) 0.033(5) 0.035(5) 0.004(4) 0.003(5) 0.013(5)
C23C 0.046(6) 0.041(6) 0.053(6) 0.003(5) -0.004(5) 0.017(5)
C24C 0.051(6) 0.055(7) 0.071(7) -0.007(6) 0.008(6) 0.026(6)
C25C 0.077(9) 0.039(6) 0.067(7) -0.005(6) -0.008(7) 0.022(6)
C26C 0.074(9) 0.068(9) 0.072(8) 0.019(7) 0.010(7) 0.001(8)
C27C 0.080(9) 0.074(9) 0.053(7) 0.015(6) 0.000(7) -0.007(8)
C28C 0.078(9) 0.035(6) 0.057(7) 0.002(5) 0.013(7) -0.025(6)
O1MC 0.057(5) 0.057(5) 0.027(3) -0.008(3) 0.002(3) 0.025(4)
C1MC 0.059(7) 0.063(7) 0.024(5) -0.006(5) -0.013(5) 0.015(6)

loop_
_atom_type_symbol
_atom_type_description
_atom_type_scat_dispersion_real
_atom_type_scat_dispersion_imag
_atom_type_scat_source
C C 0.0033 0.0016 'International Tables Vol C Tables 4.2.6.8 and 6.1.1.4'
H H 0.0000 0.0000 'International Tables Vol C Tables 4.2.6.8 and 6.1.1.4'
N N 0.0061 0.0033 'International Tables Vol C Tables 4.2.6.8 and 6.1.1.4'
O O 0.0106 0.0060 'International Tables Vol C Tables 4.2.6.8 and 6.1.1.4'
V V 0.3005 0.5294 'International Tables Vol C Tables 4.2.6.8 and 6.1.1.4'

loop_
_geom_angle_atom_site_label_1
_geom_angle_atom_site_label_2
_geom_angle_atom_site_label_3
_geom_angle
O1A V1A O4A 103.5(3)
O1A V1A O3A 99.4(3)
O4A V1A O3A 97.1(2)
O1A V1A O2A 96.7(3)
O4A V1A O2A 98.3(3)
O3A V1A O2A 154.4(3)
O1A V1A N1A 93.8(3)
O4A V1A N1A 162.7(3)
O3A V1A N1A 78.3(2)
O2A V1A N1A 80.9(3)
O1A V1A O1MA 174.2(3)
O4A V1A O1MA 80.7(2)
O3A V1A O1MA 83.9(2)
O2A V1A O1MA 78.6(2)
N1A V1A O1MA 82.1(2)
C20A O2A V1A 134.0(5)
C3A O3A V1A 118.4(4)
C28A O4A V1A 129.4(6)
C1A O5A C7A 114.0(7)
C4A O6A C21A 107.9(6)
C1A O7A C5A 111.4(6)
C21A O8A C6A 112.6(7)
C14A N1A C2A 121.5(7)
C14A N1A V1A 129.4(6)
C2A N1A V1A 109.1(4)
O10A N2A O9A 123.1(7)
O10A N2A C17A 119.7(7)
O9A N2A C17A 117.3(7)
O5A C1A O7A 112.7(7)
O5A C1A C2A 107.3(7)
O7A C1A C2A 107.7(6)
O5A C1A H1AA 109.7
O7A C1A H1AA 109.7
C2A C1A H1AA 109.7
N1A C2A C1A 118.8(6)
N1A C2A C3A 104.2(6)
C1A C2A C3A 113.1(7)
N1A C2A H2AA 106.7
C1A C2A H2AA 106.7
C3A C2A H2AA 106.7
O3A C3A C2A 105.7(6)
O3A C3A C4A 113.8(6)
C2A C3A C4A 106.3(6)
O3A C3A H3A 110.3
C2A C3A H3A 110.3
C4A C3A H3A 110.3
O6A C4A C5A 107.5(7)
O6A C4A C3A 110.3(6)
C5A C4A C3A 109.2(7)
O6A C4A H4A 109.9
C5A C4A H4A 109.9
C3A C4A H4A 109.9
O7A C5A C6A 107.8(7)
O7A C5A C4A 111.0(7)
C6A C5A C4A 109.8(7)
O7A C5A H5A 109.4
C6A C5A H5A 109.4
C4A C5A H5A 109.4
O8A C6A C5A 106.0(7)
O8A C6A H6A 110.5
C5A C6A H6A 110.5
O8A C6A H6B 110.5
C5A C6A H6B 110.5
H6A C6A H6B 108.7
O5A C7A C8A 110.7(7)
O5A C7A H7A 109.5
C8A C7A H7A 109.5
O5A C7A H7B 109.5
C8A C7A H7B 109.5
H7A C7A H7B 108.1
C9A C8A C13A 117.2(8)
C9A C8A C7A 124.0(8)
C13A C8A C7A 118.6(8)
C10A C9A C8A 121.6(9)
C10A C9A H9A 119.2
C8A C9A H9A 119.2
C9A C10A C11A 121.2(9)
C9A C10A H10A 119.4
C11A C10A H10A 119.4
C10A C11A C12A 118.8(9)
C10A C11A H11A 120.6
C12A C11A H11A 120.6
C13A C12A C11A 120.0(9)
C13A C12A H12A 120.0
C11A C12A H12A 120.0
C12A C13A C8A 121.1(9)
C12A C13A H13A 119.4
C8A C13A H13A 119.4
N1A C14A C15A 121.7(7)
N1A C14A H14A 119.1
C15A C14A H14A 119.1
C16A C15A C20A 120.0(7)
C16A C15A C14A 117.4(7)
C20A C15A C14A 122.4(7)
C17A C16A C15A 118.5(7)
C17A C16A H16A 120.7
C15A C16A H16A 120.7
C18A C17A C16A 122.3(7)
C18A C17A N2A 120.2(7)
C16A C17A N2A 117.5(7)
C19A C18A C17A 119.6(7)
C19A C18A H18A 120.2
C17A C18A H18A 120.2
C18A C19A C20A 120.8(8)
C18A C19A H19A 119.6
C20A C19A H19A 119.6
O2A C20A C15A 123.2(7)
O2A C20A C19A 118.1(8)
C15A C20A C19A 118.7(7)
O8A C21A O6A 110.9(6)
O8A C21A C22A 109.3(7)
O6A C21A C22A 106.7(6)
O8A C21A H21A 110.0
O6A C21A H21A 110.0
C22A C21A H21A 110.0
C27A C22A C23A 120.3(8)
C27A C22A C21A 119.6(8)
C23A C22A C21A 120.1(8)
C22A C23A C24A 119.9(8)
C22A C23A H23A 120.1
C24A C23A H23A 120.1
C25A C24A C23A 119.1(9)
C25A C24A H24A 120.5
C23A C24A H24A 120.5
C26A C25A C24A 120.3(10)
C26A C25A H25A 119.8
C24A C25A H25A 119.8
C25A C26A C27A 120.7(10)
C25A C26A H26A 119.6
C27A C26A H26A 119.6
C22A C27A C26A 119.8(10)
C22A C27A H27A 120.1
C26A C27A H27A 120.1
O4A C28A H28A 109.5
O4A C28A H28B 109.5
H28A C28A H28B 109.5
O4A C28A H28C 109.5
H28A C28A H28C 109.5
H28B C28A H28C 109.5
C1MA O1MA V1A 121.8(5)
C1MA O1MA H1MA 119.1
V1A O1MA H1MA 119.1
O1MA C1MA H1MD 109.5
O1MA C1MA H1ME 109.5
H1MD C1MA H1ME 109.5
O1MA C1MA H1MF 109.5
H1MD C1MA H1MF 109.5
H1ME C1MA H1MF 109.5
O1B V1B O4B 103.1(3)
O1B V1B O3B 100.5(3)
O4B V1B O3B 96.3(3)
O1B V1B O2B 96.6(3)
O4B V1B O2B 98.1(3)
O3B V1B O2B 154.5(2)
O1B V1B N1B 94.3(3)
O4B V1B N1B 162.5(3)
O3B V1B N1B 78.2(2)
O2B V1B N1B 81.8(2)
O1B V1B O1MB 172.3(3)
O4B V1B O1MB 82.9(2)
O3B V1B O1MB 83.5(2)
O2B V1B O1MB 77.5(2)
N1B V1B O1MB 80.0(2)
C20B O2B V1B 134.8(5)
C3B O3B V1B 115.8(5)
C28B O4B V1B 128.4(6)
C1B O5B C7B 114.1(7)
C4B O6B C21B 108.8(6)
C1B O7B C5B 111.4(6)
C21B O8B C6B 111.6(7)
C14B N1B C2B 122.4(7)
C14B N1B V1B 127.6(6)
C2B N1B V1B 109.8(5)
O10B N2B O9B 122.7(7)
O10B N2B C17B 119.7(7)
O9B N2B C17B 117.6(7)
O5B C1B O7B 111.7(7)
O5B C1B C2B 107.6(6)
O7B C1B C2B 108.6(7)
O5B C1B H1BA 109.6
O7B C1B H1BA 109.6
C2B C1B H1BA 109.6
N1B C2B C3B 104.3(6)
N1B C2B C1B 118.8(7)
C3B C2B C1B 113.5(7)
N1B C2B H2BA 106.5
C3B C2B H2BA 106.5
C1B C2B H2BA 106.5
O3B C3B C2B 106.8(7)
O3B C3B C4B 114.0(7)
C2B C3B C4B 106.9(6)
O3B C3B H3B 109.7
C2B C3B H3B 109.7
C4B C3B H3B 109.7
O6B C4B C3B 111.5(6)
O6B C4B C5B 107.4(7)
C3B C4B C5B 109.1(7)
O6B C4B H4B 109.6
C3B C4B H4B 109.6
C5B C4B H4B 109.6
O7B C5B C4B 111.5(7)
O7B C5B C6B 106.5(6)
C4B C5B C6B 108.4(7)
O7B C5B H5B 110.1
C4B C5B H5B 110.1
C6B C5B H5B 110.1
O8B C6B C5B 106.0(7)
O8B C6B H6C 110.5
C5B C6B H6C 110.5
O8B C6B H6D 110.5
C5B C6B H6D 110.5
H6C C6B H6D 108.7
O5B C7B C8B 109.6(7)
O5B C7B H7C 109.8
C8B C7B H7C 109.8
O5B C7B H7D 109.8
C8B C7B H7D 109.8
H7C C7B H7D 108.2
C9B C8B C13B 118.9(9)
C9B C8B C7B 120.6(9)
C13B C8B C7B 120.5(9)
C8B C9B C10B 119.6(10)
C8B C9B H9B 120.2
C10B C9B H9B 120.2
C11B C10B C9B 120.7(10)
C11B C10B H10B 119.7
C9B C10B H10B 119.7
C10B C11B C12B 120.7(11)
C10B C11B H11B 119.6
C12B C11B H11B 119.6
C13B C12B C11B 120.3(10)
C13B C12B H12B 119.9
C11B C12B H12B 119.9
C12B C13B C8B 119.8(9)
C12B C13B H13B 120.1
C8B C13B H13B 120.1
N1B C14B C15B 124.0(8)
N1B C14B H14B 118.0
C15B C14B H14B 118.0
C16B C15B C14B 119.0(7)
C16B C15B C20B 118.5(7)
C14B C15B C20B 122.4(7)
C17B C16B C15B 120.3(8)
C17B C16B H16B 119.8
C15B C16B H16B 119.8
C16B C17B C18B 121.6(8)
C16B C17B N2B 118.9(8)
C18B C17B N2B 119.5(7)
C19B C18B C17B 118.6(8)
C19B C18B H18B 120.7
C17B C18B H18B 120.7
C20B C19B C18B 120.8(8)
C20B C19B H19B 119.6
C18B C19B H19B 119.6
O2B C20B C19B 118.3(7)
O2B C20B C15B 121.5(7)
C19B C20B C15B 120.2(8)
O8B C21B O6B 109.9(7)
O8B C21B C22B 108.1(7)
O6B C21B C22B 108.1(7)
O8B C21B H21B 110.2
O6B C21B H21B 110.2
C22B C21B H21B 110.2
C23B C22B C27B 118.9(9)
C23B C22B C21B 121.7(9)
C27B C22B C21B 119.4(9)
C22B C23B C24B 121.9(11)
C22B C23B H23B 119.1
C24B C23B H23B 119.1
C23B C24B C25B 118.6(12)
C23B C24B H24B 120.7
C25B C24B H24B 120.7
C26B C25B C24B 120.4(11)
C26B C25B H25B 119.8
C24B C25B H25B 119.8
C25B C26B C27B 120.6(11)
C25B C26B H26B 119.7
C27B C26B H26B 119.7
C26B C27B C22B 119.5(11)
C26B C27B H27B 120.2
C22B C27B H27B 120.2
O4B C28B H28D 109.5
O4B C28B H28E 109.5
H28D C28B H28E 109.5
O4B C28B H28F 109.5
H28D C28B H28F 109.5
H28E C28B H28F 109.5
C1MB O1MB V1B 123.3(5)
C1MB O1MB H1MB 118.3
V1B O1MB H1MB 118.3
O1MB C1MB H1MG 109.5
O1MB C1MB H1MH 109.5
H1MG C1MB H1MH 109.5
O1MB C1MB H1MI 109.5
H1MG C1MB H1MI 109.5
H1MH C1MB H1MI 109.5
O1C V1C O4C 104.5(4)
O1C V1C O3C 101.0(4)
O4C V1C O3C 98.5(3)
O1C V1C O2C 96.7(4)
O4C V1C O2C 94.0(3)
O3C V1C O2C 155.0(3)
O1C V1C N1C 93.4(4)
O4C V1C N1C 162.0(3)
O3C V1C N1C 79.3(3)
O2C V1C N1C 82.1(3)
O1C V1C O1MC 170.3(3)
O4C V1C O1MC 84.9(3)
O3C V1C O1MC 79.5(3)
O2C V1C O1MC 80.1(3)
N1C V1C O1MC 77.1(3)
C20C O2C V1C 134.1(6)
C3C O3C V1C 117.0(6)
C28C O4C V1C 128.5(7)
C1C O5C C7C 114.7(8)
C4C O6C C21C 108.4(7)
C5C O7C C1C 111.8(7)
C21C O8C C6C 110.5(8)
C14C N1C C2C 122.0(8)
C14C N1C V1C 128.8(6)
C2C N1C V1C 109.1(6)
O10C N2C O9C 121.8(8)
O10C N2C C17C 120.0(8)
O9C N2C C17C 118.2(8)
O5C C1C O7C 113.4(8)
O5C C1C C2C 106.8(8)
O7C C1C C2C 106.3(7)
O5C C1C H1CA 110.1
O7C C1C H1CA 110.1
C2C C1C H1CA 110.1
N1C C2C C1C 117.3(8)
N1C C2C C3C 104.9(7)
C1C C2C C3C 112.7(8)
N1C C2C H2CA 107.1
C1C C2C H2CA 107.1
C3C C2C H2CA 107.1
O3C C3C C2C 106.5(8)
O3C C3C C4C 114.5(8)
C2C C3C C4C 105.2(8)
O3C C3C H3C 110.1
C2C C3C H3C 110.1
C4C C3C H3C 110.1
O6C C4C C5C 108.0(7)
O6C C4C C3C 111.0(8)
C5C C4C C3C 108.3(8)
O6C C4C H4C 109.9
C5C C4C H4C 109.9
C3C C4C H4C 109.9
O7C C5C C4C 113.2(7)
O7C C5C C6C 108.1(8)
C4C C5C C6C 106.3(9)
O7C C5C H5C 109.7
C4C C5C H5C 109.7
C6C C5C H5C 109.7
O8C C6C C5C 106.8(9)
O8C C6C H6E 110.4
C5C C6C H6E 110.4
O8C C6C H6F 110.4
C5C C6C H6F 110.4
H6E C6C H6F 108.6
O5C C7C C8C 108.5(8)
O5C C7C H7E 110.0
C8C C7C H7E 110.0
O5C C7C H7F 110.0
C8C C7C H7F 110.0
H7E C7C H7F 108.4
C9C C8C C13C 119.4(9)
C9C C8C C7C 118.3(9)
C13C C8C C7C 122.2(9)
C8C C9C C10C 120.6(10)
C8C C9C H9C 119.7
C10C C9C H9C 119.7
C11C C10C C9C 120.0(10)
C11C C10C H10C 120.0
C9C C10C H10C 120.0
C10C C11C C12C 119.0(10)
C10C C11C H11C 120.5
C12C C11C H11C 120.5
C13C C12C C11C 121.6(11)
C13C C12C H12C 119.2
C11C C12C H12C 119.2
C12C C13C C8C 119.3(10)
C12C C13C H13C 120.3
C8C C13C H13C 120.3
N1C C14C C15C 122.3(8)
N1C C14C H14C 118.8
C15C C14C H14C 118.8
C20C C15C C16C 119.2(9)
C20C C15C C14C 123.1(8)
C16C C15C C14C 117.0(8)
C17C C16C C15C 119.5(8)
C17C C16C H16C 120.2
C15C C16C H16C 120.2
C16C C17C C18C 121.1(9)
C16C C17C N2C 119.6(8)
C18C C17C N2C 119.3(9)
C19C C18C C17C 120.3(9)
C19C C18C H18C 119.9
C17C C18C H18C 119.9
C18C C19C C20C 120.0(9)
C18C C19C H19C 120.0
C20C C19C H19C 120.0
O2C C20C C15C 121.9(8)
O2C C20C C19C 118.4(8)
C15C C20C C19C 119.7(8)
O8C C21C O6C 111.6(9)
O8C C21C C22C 108.9(8)
O6C C21C C22C 109.2(8)
O8C C21C H21C 109.0
O6C C21C H21C 109.0
C22C C21C H21C 109.0
C23C C22C C27C 119.5(12)
C23C C22C C21C 122.2(9)
C27C C22C C21C 118.2(11)
C22C C23C C24C 121.1(11)
C22C C23C H23C 119.5
C24C C23C H23C 119.5
C25C C24C C23C 120.9(13)
C25C C24C H24C 119.5
C23C C24C H24C 119.5
C24C C25C C26C 119.9(13)
C24C C25C H25C 120.1
C26C C25C H25C 120.1
C25C C26C C27C 117.2(12)
C25C C26C H26C 121.4
C27C C26C H26C 121.4
C22C C27C C26C 121.2(13)
C22C C27C H27C 119.4
C26C C27C H27C 119.4
O4C C28C H28G 109.5
O4C C28C H28H 109.5
H28G C28C H28H 109.5
O4C C28C H28I 109.5
H28G C28C H28I 109.5
H28H C28C H28I 109.5
C1MC O1MC V1C 133.8(6)
C1MC O1MC H1MC 113.1
V1C O1MC H1MC 113.1
O1MC C1MC H1MJ 109.5
O1MC C1MC H1MK 109.5
H1MJ C1MC H1MK 109.5
O1MC C1MC H1ML 109.5
H1MJ C1MC H1ML 109.5
H1MK C1MC H1ML 109.5

loop_
_geom_bond_atom_site_label_1
_geom_bond_atom_site_label_2
_geom_bond_distance
V1A O1A 1.598(7)
V1A O4A 1.780(6)
V1A O3A 1.849(5)
V1A O2A 1.935(6)
V1A N1A 2.173(7)
V1A O1MA 2.317(6)
O2A C20A 1.303(10)
O3A C3A 1.403(10)
O4A C28A 1.418(10)
O5A C1A 1.415(11)
O5A C7A 1.461(10)
O6A C4A 1.425(9)
O6A C21A 1.435(9)
O7A C1A 1.440(10)
O7A C5A 1.457(10)
O8A C21A 1.412(10)
O8A C6A 1.439(10)
O9A N2A 1.229(9)
O10A N2A 1.221(10)
N1A C14A 1.290(9)
N1A C2A 1.487(9)
N2A C17A 1.460(10)
C1A C2A 1.510(12)
C1A H1AA 1.0000
C2A C3A 1.518(11)
C2A H2AA 1.0000
C3A C4A 1.527(10)
C3A H3A 1.0000
C4A C5A 1.516(12)
C4A H4A 1.0000
C5A C6A 1.505(12)
C5A H5A 1.0000
C6A H6A 0.9900
C6A H6B 0.9900
C7A C8A 1.495(11)
C7A H7A 0.9900
C7A H7B 0.9900
C8A C9A 1.401(13)
C8A C13A 1.434(12)
C9A C10A 1.363(14)
C9A H9A 0.9500
C10A C11A 1.404(15)
C10A H10A 0.9500
C11A C12A 1.407(14)
C11A H11A 0.9500
C12A C13A 1.381(12)
C12A H12A 0.9500
C13A H13A 0.9500
C14A C15A 1.442(10)
C14A H14A 0.9500
C15A C16A 1.405(10)
C15A C20A 1.405(12)
C16A C17A 1.390(11)
C16A H16A 0.9500
C17A C18A 1.376(12)
C18A C19A 1.364(12)
C18A H18A 0.9500
C19A C20A 1.421(11)
C19A H19A 0.9500
C21A C22A 1.493(11)
C21A H21A 1.0000
C22A C27A 1.377(12)
C22A C23A 1.395(12)
C23A C24A 1.408(13)
C23A H23A 0.9500
C24A C25A 1.402(14)
C24A H24A 0.9500
C25A C26A 1.366(15)
C25A H25A 0.9500
C26A C27A 1.402(13)
C26A H26A 0.9500
C27A H27A 0.9500
C28A H28A 0.9800
C28A H28B 0.9800
C28A H28C 0.9800
O1MA C1MA 1.435(10)
O1MA H1MA 0.9500
C1MA H1MD 0.9800
C1MA H1ME 0.9800
C1MA H1MF 0.9800
V1B O1B 1.595(6)
V1B O4B 1.785(6)
V1B O3B 1.865(6)
V1B O2B 1.936(6)
V1B N1B 2.176(6)
V1B O1MB 2.327(6)
O2B C20B 1.310(10)
O3B C3B 1.400(9)
O4B C28B 1.405(10)
O5B C1B 1.403(10)
O5B C7B 1.455(10)
O6B C4B 1.423(10)
O6B C21B 1.445(10)
O7B C1B 1.423(9)
O7B C5B 1.434(10)
O8B C21B 1.433(10)
O8B C6B 1.457(11)
O9B N2B 1.254(9)
O10B N2B 1.236(9)
N1B C14B 1.288(10)
N1B C2B 1.456(10)
N2B C17B 1.433(11)
C1B C2B 1.516(11)
C1B H1BA 1.0000
C2B C3B 1.509(11)
C2B H2BA 1.0000
C3B C4B 1.514(11)
C3B H3B 1.0000
C4B C5B 1.524(11)
C4B H4B 1.0000
C5B C6B 1.534(12)
C5B H5B 1.0000
C6B H6C 0.9900
C6B H6D 0.9900
C7B C8B 1.508(13)
C7B H7C 0.9900
C7B H7D 0.9900
C8B C9B 1.385(13)
C8B C13B 1.403(13)
C9B C10B 1.400(14)
C9B H9B 0.9500
C10B C11B 1.333(15)
C10B H10B 0.9500
C11B C12B 1.380(15)
C11B H11B 0.9500
C12B C13B 1.373(14)
C12B H12B 0.9500
C13B H13B 0.9500
C14B C15B 1.432(11)
C14B H14B 0.9500
C15B C16B 1.408(12)
C15B C20B 1.435(11)
C16B C17B 1.381(12)
C16B H16B 0.9500
C17B C18B 1.414(12)
C18B C19B 1.398(12)
C18B H18B 0.9500
C19B C20B 1.395(12)
C19B H19B 0.9500
C21B C22B 1.527(12)
C21B H21B 1.0000
C22B C23B 1.360(14)
C22B C27B 1.379(14)
C23B C24B 1.370(14)
C23B H23B 0.9500
C24B C25B 1.372(17)
C24B H24B 0.9500
C25B C26B 1.356(18)
C25B H25B 0.9500
C26B C27B 1.375(15)
C26B H26B 0.9500
C27B H27B 0.9500
C28B H28D 0.9800
C28B H28E 0.9800
C28B H28F 0.9800
O1MB C1MB 1.428(10)
O1MB H1MB 0.9500
C1MB H1MG 0.9800
C1MB H1MH 0.9800
C1MB H1MI 0.9800
V1C O1C 1.586(7)
V1C O4C 1.776(6)
V1C O3C 1.846(6)
V1C O2C 1.920(7)
V1C N1C 2.168(8)
V1C O1MC 2.365(7)
O2C C20C 1.321(11)
O3C C3C 1.396(11)
O4C C28C 1.408(13)
O5C C1C 1.384(11)
O5C C7C 1.421(11)
O6C C4C 1.411(12)
O6C C21C 1.426(11)
O7C C5C 1.432(12)
O7C C1C 1.447(11)
O8C C21C 1.405(13)
O8C C6C 1.426(14)
O9C N2C 1.255(10)
O10C N2C 1.209(10)
N1C C14C 1.263(11)
N1C C2C 1.476(10)
N2C C17C 1.426(12)
C1C C2C 1.517(13)
C1C H1CA 1.0000
C2C C3C 1.535(14)
C2C H2CA 1.0000
C3C C4C 1.542(12)
C3C H3C 1.0000
C4C C5C 1.514(13)
C4C H4C 1.0000
C5C C6C 1.533(13)
C5C H5C 1.0000
C6C H6E 0.9900
C6C H6F 0.9900
C7C C8C 1.505(13)
C7C H7E 0.9900
C7C H7F 0.9900
C8C C9C 1.362(14)
C8C C13C 1.413(14)
C9C C10C 1.402(15)
C9C H9C 0.9500
C10C C11C 1.379(16)
C10C H10C 0.9500
C11C C12C 1.386(16)
C11C H11C 0.9500
C12C C13C 1.363(15)
C12C H12C 0.9500
C13C H13C 0.9500
C14C C15C 1.461(12)
C14C H14C 0.9500
C15C C20C 1.403(12)
C15C C16C 1.413(13)
C16C C17C 1.374(13)
C16C H16C 0.9500
C17C C18C 1.405(13)
C18C C19C 1.356(13)
C18C H18C 0.9500
C19C C20C 1.422(12)
C19C H19C 0.9500
C21C C22C 1.516(16)
C21C H21C 1.0000
C22C C23C 1.356(15)
C22C C27C 1.375(15)
C23C C24C 1.411(17)
C23C H23C 0.9500
C24C C25C 1.359(17)
C24C H24C 0.9500
C25C C26C 1.420(18)
C25C H25C 0.9500
C26C C27C 1.45(2)
C26C H26C 0.9500
C27C H27C 0.9500
C28C H28G 0.9800
C28C H28H 0.9800
C28C H28I 0.9800
O1MC C1MC 1.400(12)
O1MC H1MC 0.9500
C1MC H1MJ 0.9800
C1MC H1MK 0.9800
C1MC H1ML 0.9800

loop_
_platon_squeeze_void_nr
_platon_squeeze_void_average_x
_platon_squeeze_void_average_y
_platon_squeeze_void_average_z
_platon_squeeze_void_volume
_platon_squeeze_void_count_electrons
_platon_squeeze_void_content
1 0.176 0.225 -0.175 252 66 ' '
2 -0.176 0.725 0.175 251 67 ' '
